data_7044662
loop_
_publ_author_name
'Xiao, Ying-Hui'
'Deng, Zhaopeng'
'Zhu, Zhi-Biao'
'Huo, Li-Hua'
'Gao, Shan'

_publ_section_title
;
 Rare Earth Metal-Organic Complexes Constructed from Hydroxyl and Carboxyl
 Modified Arenesulfonate: Syntheses, Structure Evolutions, Ultraviolet,
 Visible and Near-Infrared Luminescence
;
_journal_name_full 'Dalton Transactions'
_journal_paper_doi 10.1039/C7DT03254D
_journal_year 2017
_chemical_formula_moiety 'C7 H9 Er O9 S, H2 O'
_chemical_formula_sum 'C7 H11 Er O10 S'
_chemical_formula_weight 454.48
_chemical_name_systematic
; 
 ? 
;
_space_group_IT_number 14
_symmetry_cell_setting monoclinic
_symmetry_space_group_name_Hall '-P 2yn'
_symmetry_space_group_name_H-M 'P 1 21/n 1'
_atom_sites_solution_hydrogens geom
_atom_sites_solution_primary direct
_atom_sites_solution_secondary difmap
_audit_creation_method SHELXL-97
_audit_update_record
;
2017-05-13 deposited with the CCDC.
2017-11-06 downloaded from the CCDC.
;
_cell_angle_alpha 90.00
_cell_angle_beta 91.687(3)
_cell_angle_gamma 90.00
_cell_formula_units_Z 4
_cell_length_a 10.8891(3)
_cell_length_b 9.3172(3)
_cell_length_c 12.0758(3)
_cell_measurement_reflns_used 1870
_cell_measurement_temperature 295(2)
_cell_measurement_theta_max 27.56
_cell_measurement_theta_min 3.31
_cell_volume 1224.63(6)
_computing_cell_refinement
;
CrysAlis Pro (Agilent, 2013)
;
_computing_data_collection
;
CrysAlis Pro (Agilent, 2013)
;
_computing_data_reduction
;
CrysAlis Pro (Agilent, 2013)
;
_computing_molecular_graphics '(K. Brandenburg, Diamond 3.1, 2009)'
_computing_publication_material '(K. Brandenburg, Diamond 3.1, 2009)'
_computing_structure_refinement 'SHELXL-97 (Sheldrick, 1997)'
_computing_structure_solution 'SHELXS-97 (Sheldrick, 1990)'
_diffrn_ambient_temperature 295(2)
_diffrn_detector_area_resol_mean 16.1954
_diffrn_measured_fraction_theta_full 0.989
_diffrn_measured_fraction_theta_max 0.989
_diffrn_measurement_device_type 'Xcalibur, Eos'
_diffrn_measurement_method '\w scans'
_diffrn_radiation_monochromator graphite
_diffrn_radiation_source 'Enhance (Mo) X-ray Source'
_diffrn_radiation_type MoK\a
_diffrn_radiation_wavelength 0.71073
_diffrn_reflns_av_R_equivalents 0.0348
_diffrn_reflns_av_sigmaI/netI 0.0682
_diffrn_reflns_limit_h_max 14
_diffrn_reflns_limit_h_min -12
_diffrn_reflns_limit_k_max 12
_diffrn_reflns_limit_k_min -11
_diffrn_reflns_limit_l_max 15
_diffrn_reflns_limit_l_min -14
_diffrn_reflns_number 4329
_diffrn_reflns_theta_full 27.56
_diffrn_reflns_theta_max 27.56
_diffrn_reflns_theta_min 3.31
_exptl_absorpt_coefficient_mu 7.070
_exptl_absorpt_correction_T_max 0.3975
_exptl_absorpt_correction_T_min 0.3183
_exptl_absorpt_correction_type multi-scan
_exptl_absorpt_process_details
; 
CrysAlis Pro (Agilent, 2013)
Empirical absorption correction using spherical harmonics,
 implemented in SCALE3 ABSPACK scaling algorithm. 
;
_exptl_crystal_colour yellow
_exptl_crystal_density_diffrn 2.465
_exptl_crystal_density_method 'not measured'
_exptl_crystal_description prism
_exptl_crystal_F_000 868
_exptl_crystal_size_max 0.21
_exptl_crystal_size_mid 0.18
_exptl_crystal_size_min 0.16
_refine_diff_density_max 2.592
_refine_diff_density_min -2.127
_refine_diff_density_rms 0.235
_refine_ls_extinction_method none
_refine_ls_goodness_of_fit_ref 1.016
_refine_ls_hydrogen_treatment mixed
_refine_ls_matrix_type full
_refine_ls_number_parameters 196
_refine_ls_number_reflns 2793
_refine_ls_number_restraints 12
_refine_ls_restrained_S_all 1.014
_refine_ls_R_factor_all 0.0551
_refine_ls_R_factor_gt 0.0405
_refine_ls_shift/su_max 0.001
_refine_ls_shift/su_mean 0.000
_refine_ls_structure_factor_coef Fsqd
_refine_ls_weighting_details 'calc w=1/[\s^2^(Fo^2^)+(0.0311P)^2^+0.0000P] where P=(Fo^2^+2Fc^2^)/3'
_refine_ls_weighting_scheme calc
_refine_ls_wR_factor_gt 0.0782
_refine_ls_wR_factor_ref 0.0857
_reflns_number_gt 2277
_reflns_number_total 2793
_reflns_threshold_expression >2sigma(I)
_cod_data_source_file c7dt03254d2.cif
_cod_data_source_block 4-Er
_cod_original_sg_symbol_H-M 'P 21/n'
_cod_database_code 7044662

loop_
_symmetry_equiv_pos_as_xyz
'x, y, z'
'-x+1/2, y+1/2, -z+1/2'
'-x, -y, -z'
'x-1/2, -y-1/2, z-1/2'

loop_
_atom_site_label
_atom_site_type_symbol
_atom_site_fract_x
_atom_site_fract_y
_atom_site_fract_z
_atom_site_U_iso_or_equiv
_atom_site_adp_type
_atom_site_occupancy
_atom_site_symmetry_multiplicity
_atom_site_calc_flag
_atom_site_refinement_flags
Er1 Er -0.02811(3) 0.31617(4) 0.93771(2) 0.01330(11) Uani 1 1 d .
S1 S 0.25597(15) 0.2406(2) 1.07032(13) 0.0166(4) Uani 1 1 d .
O1 O 0.1377(4) 0.1930(6) 1.0234(4) 0.0276(13) Uani 1 1 d .
O1W O -0.0895(5) 0.1679(6) 1.0808(4) 0.0283(13) Uani 1 1 d D
H1W1 H -0.042(5) 0.104(6) 1.110(6) 0.042 Uiso 1 1 d D
H1W2 H -0.164(2) 0.146(8) 1.095(6) 0.042 Uiso 1 1 d D
O2 O 0.2440(5) 0.3136(6) 1.1758(4) 0.0297(14) Uani 1 1 d .
O2W O -0.2397(5) 0.2655(7) 0.8999(4) 0.0271(13) Uani 1 1 d D
H2W1 H -0.269(7) 0.202(6) 0.943(4) 0.041 Uiso 1 1 d D
H2W2 H -0.254(7) 0.241(8) 0.8330(18) 0.041 Uiso 1 1 d D
O3 O 0.3434(4) 0.1237(6) 1.0781(4) 0.0211(11) Uani 1 1 d .
O3W O -0.0873(5) 0.4654(7) 0.7897(4) 0.0281(13) Uani 1 1 d D
H3W1 H -0.099(6) 0.436(8) 0.724(3) 0.042 Uiso 1 1 d D
H3W2 H -0.144(5) 0.524(7) 0.807(5) 0.042 Uiso 1 1 d D
O4 O 0.1171(4) 0.4902(6) 0.9726(3) 0.0145(10) Uani 1 1 d .
O4W O 0.3324(6) 0.8952(8) 0.9213(5) 0.0435(17) Uani 1 1 d D
H4W1 H 0.345(9) 0.984(3) 0.934(6) 0.065 Uiso 1 1 d D
H4W2 H 0.357(8) 0.873(8) 0.857(4) 0.065 Uiso 1 1 d D
O5 O 0.4018(5) 0.7698(6) 0.7190(4) 0.0228(12) Uani 1 1 d .
O6 O 0.5203(4) 0.5957(6) 0.6603(4) 0.0207(11) Uani 1 1 d .
C1 C 0.3102(6) 0.3645(9) 0.9747(5) 0.0168(15) Uani 1 1 d .
C2 C 0.2331(5) 0.4752(8) 0.9358(5) 0.0130(14) Uani 1 1 d .
C3 C 0.2776(6) 0.5652(8) 0.8548(5) 0.0153(14) Uani 1 1 d .
H3 H 0.2290 0.6401 0.8276 0.018 Uiso 1 1 calc R
C4 C 0.3943(6) 0.5445(8) 0.8139(5) 0.0162(14) Uani 1 1 d .
C5 C 0.4687(6) 0.4334(9) 0.8528(6) 0.0211(16) Uani 1 1 d .
H5 H 0.5461 0.4197 0.8241 0.025 Uiso 1 1 calc R
C6 C 0.4276(7) 0.3441(9) 0.9338(5) 0.0231(18) Uani 1 1 d .
H6 H 0.4774 0.2704 0.9613 0.028 Uiso 1 1 calc R
C7 C 0.4417(6) 0.6412(9) 0.7268(5) 0.0185(16) Uani 1 1 d .

loop_
_atom_site_aniso_label
_atom_site_aniso_U_11
_atom_site_aniso_U_22
_atom_site_aniso_U_33
_atom_site_aniso_U_23
_atom_site_aniso_U_13
_atom_site_aniso_U_12
Er1 0.01232(16) 0.01616(18) 0.01149(16) -0.00132(13) 0.00196(11) 0.00048(14)
S1 0.0158(8) 0.0212(10) 0.0129(8) 0.0021(7) 0.0014(6) 0.0012(7)
O1 0.020(3) 0.031(3) 0.032(3) 0.012(3) 0.001(2) -0.006(2)
O1W 0.023(3) 0.033(4) 0.030(3) 0.011(3) 0.007(2) 0.001(3)
O2 0.046(3) 0.034(4) 0.010(2) 0.005(2) 0.006(2) 0.015(3)
O2W 0.019(3) 0.040(4) 0.022(3) -0.002(3) 0.000(2) -0.003(3)
O3 0.020(3) 0.025(3) 0.018(2) 0.007(2) -0.001(2) 0.006(2)
O3W 0.038(3) 0.034(4) 0.013(2) -0.004(3) -0.004(2) 0.015(3)
O4 0.011(2) 0.024(3) 0.009(2) 0.004(2) 0.0055(17) 0.000(2)
O4W 0.043(4) 0.041(4) 0.048(4) -0.021(3) 0.018(3) -0.012(3)
O5 0.030(3) 0.020(3) 0.019(3) 0.006(2) 0.011(2) 0.004(2)
O6 0.023(3) 0.020(3) 0.020(2) 0.002(2) 0.011(2) 0.001(2)
C1 0.013(3) 0.024(4) 0.013(3) 0.005(3) 0.001(3) -0.006(3)
C2 0.011(3) 0.018(4) 0.011(3) -0.003(3) 0.004(2) -0.005(3)
C3 0.016(3) 0.016(4) 0.014(3) 0.004(3) -0.001(3) 0.004(3)
C4 0.020(3) 0.013(4) 0.016(3) 0.002(3) 0.001(3) -0.001(3)
C5 0.015(3) 0.022(4) 0.026(4) 0.004(3) 0.009(3) 0.004(3)
C6 0.018(3) 0.031(5) 0.020(4) 0.009(3) -0.003(3) 0.008(3)
C7 0.013(3) 0.025(4) 0.018(3) -0.002(3) -0.001(3) -0.005(3)

loop_
_atom_type_symbol
_atom_type_description
_atom_type_scat_dispersion_real
_atom_type_scat_dispersion_imag
_atom_type_scat_source
C C 0.0033 0.0016 'International Tables Vol C Tables 4.2.6.8 and 6.1.1.4'
H H 0.0000 0.0000 'International Tables Vol C Tables 4.2.6.8 and 6.1.1.4'
O O 0.0106 0.0060 'International Tables Vol C Tables 4.2.6.8 and 6.1.1.4'
S S 0.1246 0.1234 'International Tables Vol C Tables 4.2.6.8 and 6.1.1.4'
Er Er -0.2586 4.9576 'International Tables Vol C Tables 4.2.6.8 and 6.1.1.4'

loop_
_geom_angle_atom_site_label_1
_geom_angle_atom_site_label_2
_geom_angle_atom_site_label_3
_geom_angle
_geom_angle_site_symmetry_1
_geom_angle_site_symmetry_3
O4 Er1 O1W 119.65(18) . .
O4 Er1 O4 70.22(16) . 3_567
O1W Er1 O4 88.97(18) . 3_567
O4 Er1 O3W 83.88(18) . .
O1W Er1 O3W 147.31(19) . .
O4 Er1 O3W 77.62(17) 3_567 .
O4 Er1 O1 75.41(18) . .
O1W Er1 O1 67.49(18) . .
O4 Er1 O1 119.84(18) 3_567 .
O3W Er1 O1 144.72(18) . .
O4 Er1 O6 131.93(15) . 2_546
O1W Er1 O6 82.64(19) . 2_546
O4 Er1 O6 157.42(16) 3_567 2_546
O3W Er1 O6 98.42(18) . 2_546
O1 Er1 O6 76.06(18) . 2_546
O4 Er1 O2W 146.32(19) . .
O1W Er1 O2W 74.17(19) . .
O4 Er1 O2W 80.16(18) 3_567 .
O3W Er1 O2W 74.2(2) . .
O1 Er1 O2W 135.5(2) . .
O6 Er1 O2W 77.40(18) 2_546 .
O4 Er1 O5 82.24(16) . 2_546
O1W Er1 O5 131.3(2) . 2_546
O4 Er1 O5 139.33(17) 3_567 2_546
O3W Er1 O5 70.00(18) . 2_546
O1 Er1 O5 79.02(18) . 2_546
O6 Er1 O5 54.80(17) 2_546 2_546
O2W Er1 O5 112.65(17) . 2_546
O4 Er1 C7 107.59(18) . 2_546
O1W Er1 C7 107.2(2) . 2_546
O4 Er1 C7 161.50(18) 3_567 2_546
O3W Er1 C7 83.9(2) . 2_546
O1 Er1 C7 75.80(19) . 2_546
O6 Er1 C7 27.23(19) 2_546 2_546
O2W Er1 C7 95.37(19) . 2_546
O5 Er1 C7 27.6(2) 2_546 2_546
O4 Er1 Er1 35.41(11) . 3_567
O1W Er1 Er1 106.80(15) . 3_567
O4 Er1 Er1 34.81(11) 3_567 3_567
O3W Er1 Er1 78.66(14) . 3_567
O1 Er1 Er1 98.83(14) . 3_567
O6 Er1 Er1 166.89(11) 2_546 3_567
O2W Er1 Er1 113.55(15) . 3_567
O5 Er1 Er1 112.64(13) 2_546 3_567
C7 Er1 Er1 140.10(16) 2_546 3_567
O3 S1 O2 111.8(3) . .
O3 S1 O1 111.6(3) . .
O2 S1 O1 112.4(3) . .
O3 S1 C1 107.8(3) . .
O2 S1 C1 108.1(4) . .
O1 S1 C1 104.8(3) . .
S1 O1 Er1 132.8(3) . .
Er1 O1W H1W1 122(5) . .
Er1 O1W H1W2 126(5) . .
H1W1 O1W H1W2 108.6(18) . .
Er1 O2W H2W1 113(6) . .
Er1 O2W H2W2 112(5) . .
H2W1 O2W H2W2 109.5(18) . .
Er1 O3W H3W1 123(6) . .
Er1 O3W H3W2 112(5) . .
H3W1 O3W H3W2 110.2(18) . .
C2 O4 Er1 120.6(4) . .
C2 O4 Er1 129.4(4) . 3_567
Er1 O4 Er1 109.78(16) . 3_567
H4W1 O4W H4W2 110.0(18) . .
C7 O5 Er1 91.4(4) . 2_556
C7 O6 Er1 93.6(5) . 2_556
C6 C1 C2 121.8(6) . .
C6 C1 S1 118.3(6) . .
C2 C1 S1 119.7(5) . .
O4 C2 C3 121.1(6) . .
O4 C2 C1 121.3(6) . .
C3 C2 C1 117.5(6) . .
C2 C3 C4 120.6(6) . .
C2 C3 H3 119.7 . .
C4 C3 H3 119.7 . .
C5 C4 C3 120.9(6) . .
C5 C4 C7 118.6(6) . .
C3 C4 C7 120.5(6) . .
C6 C5 C4 119.7(6) . .
C6 C5 H5 120.2 . .
C4 C5 H5 120.2 . .
C5 C6 C1 119.4(7) . .
C5 C6 H6 120.3 . .
C1 C6 H6 120.3 . .
O6 C7 O5 120.2(7) . .
O6 C7 C4 120.1(7) . .
O5 C7 C4 119.7(6) . .
O6 C7 Er1 59.2(4) . 2_556
O5 C7 Er1 61.0(4) . 2_556
C4 C7 Er1 178.8(5) . 2_556

loop_
_geom_bond_atom_site_label_1
_geom_bond_atom_site_label_2
_geom_bond_distance
_geom_bond_site_symmetry_2
Er1 O4 2.296(5) .
Er1 O1W 2.326(5) .
Er1 O4 2.330(5) 3_567
Er1 O3W 2.340(5) .
Er1 O1 2.353(5) .
Er1 O6 2.373(5) 2_546
Er1 O2W 2.383(5) .
Er1 O5 2.412(5) 2_546
Er1 C7 2.757(7) 2_546
Er1 Er1 3.7841(6) 3_567
S1 O3 1.448(5) .
S1 O2 1.453(5) .
S1 O1 1.461(5) .
S1 C1 1.749(7) .
O1W H1W1 0.85(8) .
O1W H1W2 0.85(8) .
O2W H2W1 0.85(8) .
O2W H2W2 0.85(8) .
O3W H3W1 0.85(8) .
O3W H3W2 0.85(8) .
O4 C2 1.358(7) .
O4 Er1 2.330(5) 3_567
O4W H4W1 0.85(8) .
O4W H4W2 0.85(8) .
O5 C7 1.277(9) .
O5 Er1 2.412(5) 2_556
O6 C7 1.264(8) .
O6 Er1 2.373(5) 2_556
C1 C6 1.397(9) .
C1 C2 1.403(10) .
C2 C3 1.386(9) .
C3 C4 1.390(9) .
C3 H3 0.9300 .
C4 C5 1.389(10) .
C4 C7 1.488(9) .
C5 C6 1.369(10) .
C5 H5 0.9300 .
C6 H6 0.9300 .
C7 Er1 2.757(7) 2_556

loop_
_geom_hbond_atom_site_label_D
_geom_hbond_atom_site_label_H
_geom_hbond_atom_site_label_A
_geom_hbond_distance_DH
_geom_hbond_distance_HA
_geom_hbond_distance_DA
_geom_hbond_angle_DHA
_geom_hbond_site_symmetry_A
O1W H1W1 O6 0.85(8) 2.07(3) 2.884(8) 159(7) 4_566
O1W H1W2 O4W 0.85(8) 1.88(3) 2.709(8) 162(7) 3_567
O2W H2W1 O4W 0.85(8) 2.02(2) 2.837(8) 162(7) 3_567
O2W H2W2 O2 0.85(8) 1.965(17) 2.806(7) 171(8) 4_565
O3W H3W1 O3 0.85(8) 1.933(18) 2.771(7) 170(6) 4_565
O3W H3W2 O2 0.85(8) 1.88(3) 2.713(8) 165(9) 3_567
O4W H4W1 O3 0.85(8) 2.18(5) 2.849(8) 136(7) 1_565
O4W H4W2 O5 0.85(8) 2.00(2) 2.830(8) 165(8) .

loop_
_geom_torsion_atom_site_label_1
_geom_torsion_atom_site_label_2
_geom_torsion_atom_site_label_3
_geom_torsion_atom_site_label_4
_geom_torsion
_geom_torsion_site_symmetry_1
_geom_torsion_site_symmetry_4
O3 S1 O1 Er1 -159.7(3) . .
O2 S1 O1 Er1 73.8(5) . .
C1 S1 O1 Er1 -43.4(5) . .
O4 Er1 O1 S1 3.0(4) . .
O1W Er1 O1 S1 -128.4(5) . .
O4 Er1 O1 S1 -53.5(5) 3_567 .
O3W Er1 O1 S1 59.0(6) . .
O6 Er1 O1 S1 143.9(4) 2_546 .
O2W Er1 O1 S1 -161.1(3) . .
O5 Er1 O1 S1 87.7(4) 2_546 .
C7 Er1 O1 S1 115.8(4) 2_546 .
Er1 Er1 O1 S1 -23.8(4) 3_567 .
O1W Er1 O4 C2 107.1(4) . .
O4 Er1 O4 C2 -176.0(5) 3_567 .
O3W Er1 O4 C2 -96.9(4) . .
O1 Er1 O4 C2 54.2(4) . .
O6 Er1 O4 C2 -1.1(5) 2_546 .
O2W Er1 O4 C2 -146.1(4) . .
O5 Er1 O4 C2 -26.4(4) 2_546 .
C7 Er1 O4 C2 -15.4(5) 2_546 .
Er1 Er1 O4 C2 -176.0(5) 3_567 .
O1W Er1 O4 Er1 -76.9(2) . 3_567
O4 Er1 O4 Er1 0.0 3_567 3_567
O3W Er1 O4 Er1 79.0(2) . 3_567
O1 Er1 O4 Er1 -129.8(2) . 3_567
O6 Er1 O4 Er1 174.85(16) 2_546 3_567
O2W Er1 O4 Er1 29.9(3) . 3_567
O5 Er1 O4 Er1 149.6(2) 2_546 3_567
C7 Er1 O4 Er1 160.59(19) 2_546 3_567
O3 S1 C1 C6 -7.5(7) . .
O2 S1 C1 C6 113.5(6) . .
O1 S1 C1 C6 -126.5(6) . .
O3 S1 C1 C2 168.4(5) . .
O2 S1 C1 C2 -70.7(6) . .
O1 S1 C1 C2 49.4(6) . .
Er1 O4 C2 C3 113.0(6) . .
Er1 O4 C2 C3 -62.1(8) 3_567 .
Er1 O4 C2 C1 -64.2(7) . .
Er1 O4 C2 C1 120.7(6) 3_567 .
C6 C1 C2 O4 177.0(7) . .
S1 C1 C2 O4 1.3(9) . .
C6 C1 C2 C3 -0.3(10) . .
S1 C1 C2 C3 -176.0(5) . .
O4 C2 C3 C4 -176.9(6) . .
C1 C2 C3 C4 0.4(10) . .
C2 C3 C4 C5 0.2(11) . .
C2 C3 C4 C7 179.9(6) . .
C3 C4 C5 C6 -1.0(11) . .
C7 C4 C5 C6 179.3(7) . .
C4 C5 C6 C1 1.1(11) . .
C2 C1 C6 C5 -0.5(11) . .
S1 C1 C6 C5 175.2(6) . .
Er1 O6 C7 O5 -0.5(7) 2_556 .
Er1 O6 C7 C4 178.9(5) 2_556 .
Er1 O5 C7 O6 0.5(7) 2_556 .
Er1 O5 C7 C4 -178.9(5) 2_556 .
C5 C4 C7 O6 27.3(10) . .
C3 C4 C7 O6 -152.5(7) . .
C5 C4 C7 O5 -153.3(7) . .
C3 C4 C7 O5 26.9(10) . .
